data_1511876
loop_
_publ_author_name
'Fix, Aaron G.'
'Deal, Parker E.'
'Vonnegut, Chris L.'
'Rose, Bradley D.'
'Zakharov, Lev N.'
'Haley, Michael M.'

_publ_section_title
;
 Indeno[2,1-c]fluorene: a new electron-accepting scaffold for organic
 electronics.
;
_journal_issue 6
_journal_name_full 'Organic letters'
_journal_page_first 1362
_journal_page_last 1365
_journal_paper_doi 10.1021/ol400318z
_journal_volume 15
_journal_year 2013
_chemical_formula_sum 'C38 H32'
_chemical_formula_weight 488.64
_chemical_name_systematic
; 
 ? 
;
_space_group_IT_number 33
_symmetry_cell_setting orthorhombic
_symmetry_space_group_name_Hall 'P 2c -2n'
_symmetry_space_group_name_H-M 'P n a 21'
_atom_sites_solution_hydrogens geom
_atom_sites_solution_primary direct
_atom_sites_solution_secondary difmap
_audit_creation_method SHELXTL
_cell_angle_alpha 90.00
_cell_angle_beta 90.00
_cell_angle_gamma 90.00
_cell_formula_units_Z 8
_cell_length_a 29.183(3)
_cell_length_b 9.2281(11)
_cell_length_c 20.653(2)
_cell_measurement_reflns_used 7519
_cell_measurement_temperature 193(2)
_cell_measurement_theta_max 27.99
_cell_measurement_theta_min 2.31
_cell_volume 5561.9(10)
_computing_cell_refinement 'Bruker SAINT'
_computing_data_collection 'Bruker SMART'
_computing_data_reduction 'Bruker SAINT'
_computing_molecular_graphics 'Bruker SHELXTL'
_computing_publication_material 'Bruker SHELXTL'
_computing_structure_refinement 'Bruker SHELXTL'
_computing_structure_solution 'Bruker SHELXTL'
_diffrn_ambient_temperature 193(2)
_diffrn_measured_fraction_theta_full 1.000
_diffrn_measured_fraction_theta_max 1.000
_diffrn_measurement_device_type 'Bruker Apex CCD area detector'
_diffrn_measurement_method 'phi and omega scans'
_diffrn_radiation_monochromator graphite
_diffrn_radiation_source 'fine-focus sealed tube'
_diffrn_radiation_type MoK\a
_diffrn_radiation_wavelength 0.71073
_diffrn_reflns_av_R_equivalents 0.0256
_diffrn_reflns_av_sigmaI/netI 0.0196
_diffrn_reflns_limit_h_max 37
_diffrn_reflns_limit_h_min -37
_diffrn_reflns_limit_k_max 11
_diffrn_reflns_limit_k_min -11
_diffrn_reflns_limit_l_max 26
_diffrn_reflns_limit_l_min -26
_diffrn_reflns_number 57332
_diffrn_reflns_theta_full 27.00
_diffrn_reflns_theta_max 27.00
_diffrn_reflns_theta_min 1.71
_exptl_absorpt_coefficient_mu 0.066
_exptl_absorpt_correction_T_max 0.9844
_exptl_absorpt_correction_T_min 0.9704
_exptl_absorpt_correction_type multi-scan
_exptl_absorpt_process_details SADABS
_exptl_crystal_colour dark-green
_exptl_crystal_density_diffrn 1.167
_exptl_crystal_density_method 'not measured'
_exptl_crystal_description block
_exptl_crystal_F_000 2080
_exptl_crystal_size_max 0.46
_exptl_crystal_size_mid 0.38
_exptl_crystal_size_min 0.24
_refine_diff_density_max 0.187
_refine_diff_density_min -0.179
_refine_diff_density_rms 0.032
_refine_ls_abs_structure_details 'Flack H D (1983), Acta Cryst. A39, 876-881'
_refine_ls_extinction_method none
_refine_ls_goodness_of_fit_ref 1.024
_refine_ls_hydrogen_treatment constr
_refine_ls_matrix_type full
_refine_ls_number_parameters 685
_refine_ls_number_reflns 12146
_refine_ls_number_restraints 1
_refine_ls_restrained_S_all 1.024
_refine_ls_R_factor_all 0.0419
_refine_ls_R_factor_gt 0.0372
_refine_ls_shift/su_max 0.001
_refine_ls_shift/su_mean 0.000
_refine_ls_structure_factor_coef Fsqd
_refine_ls_weighting_details 'calc w=1/[\s^2^(Fo^2^)+(0.0609P)^2^+0.7294P] where P=(Fo^2^+2Fc^2^)/3'
_refine_ls_weighting_scheme calc
_refine_ls_wR_factor_gt 0.0972
_refine_ls_wR_factor_ref 0.1021
_reflns_number_gt 11150
_reflns_number_total 12146
_reflns_threshold_expression >2sigma(I)
_cod_data_source_file ol400318z_si_002.cif
_cod_data_source_block mh91a
_cod_depositor_comments
;
The following automatic conversions were performed:

'_symmetry_cell_setting' value 'Orthorhombic' changed to
'orthorhombic' according to
/home/saulius/struct/CIF-dictionaries/cif_core.dic dictionary named
'cif_core.dic' version 2.4.2 from 2011-04-26.

Automatic conversion script
Id: cif_fix_values 1891 2012-01-12 08:04:46Z andrius 
;
_cod_original_cell_volume 5561.8(11)
_cod_original_sg_symbol_H-M Pna2(1)
_cod_database_code 1511876

loop_
_symmetry_equiv_pos_as_xyz
'x, y, z'
'-x, -y, z+1/2'
'x+1/2, -y+1/2, z'
'-x+1/2, y+1/2, z+1/2'

loop_
_atom_site_label
_atom_site_type_symbol
_atom_site_fract_x
_atom_site_fract_y
_atom_site_fract_z
_atom_site_U_iso_or_equiv
_atom_site_adp_type
_atom_site_occupancy
_atom_site_symmetry_multiplicity
_atom_site_calc_flag
_atom_site_refinement_flags
C1 C 0.45136(5) 0.76050(16) 0.24998(7) 0.0327(3) Uani 1 1 d .
H1A H 0.4674 0.6725 0.2575 0.039 Uiso 1 1 calc R
C2 C 0.47594(5) 0.88760(15) 0.23122(7) 0.0307(3) Uani 1 1 d .
C3 C 0.45224(5) 1.02615(15) 0.21990(7) 0.0298(3) Uani 1 1 d .
C4 C 0.48857(5) 1.13313(16) 0.20469(7) 0.0314(3) Uani 1 1 d .
C5 C 0.53041(5) 1.05598(16) 0.20328(7) 0.0325(3) Uani 1 1 d .
C6 C 0.52207(5) 0.90428(15) 0.22105(7) 0.0308(3) Uani 1 1 d .
C7 C 0.57132(5) 1.12453(18) 0.18893(8) 0.0382(3) Uani 1 1 d .
H7A H 0.5991 1.0713 0.1867 0.046 Uiso 1 1 calc R
C8 C 0.57081(6) 1.27405(19) 0.17783(8) 0.0424(4) Uani 1 1 d .
H8A H 0.5984 1.3227 0.1669 0.051 Uiso 1 1 calc R
C9 C 0.53044(6) 1.35162(18) 0.18264(9) 0.0427(4) Uani 1 1 d .
H9A H 0.5308 1.4537 0.1767 0.051 Uiso 1 1 calc R
C10 C 0.48901(5) 1.28157(17) 0.19620(8) 0.0396(3) Uani 1 1 d .
H10A H 0.4614 1.3357 0.1995 0.047 Uiso 1 1 calc R
C11 C 0.40509(5) 0.76540(15) 0.25703(7) 0.0331(3) Uani 1 1 d .
H11A H 0.3887 0.6813 0.2699 0.040 Uiso 1 1 calc R
C12 C 0.38122(5) 0.89847(15) 0.24494(7) 0.0314(3) Uani 1 1 d .
C13 C 0.40553(4) 1.03026(15) 0.22433(7) 0.0303(3) Uani 1 1 d .
C14 C 0.36982(5) 1.14267(16) 0.21511(7) 0.0318(3) Uani 1 1 d .
C15 C 0.32765(5) 1.07871(15) 0.23316(8) 0.0334(3) Uani 1 1 d .
C16 C 0.33525(5) 0.92659(16) 0.25009(7) 0.0326(3) Uani 1 1 d .
C17 C 0.28745(5) 1.15827(18) 0.23264(9) 0.0412(3) Uani 1 1 d .
H17A H 0.2594 1.1157 0.2463 0.049 Uiso 1 1 calc R
C18 C 0.28868(5) 1.30103(19) 0.21182(10) 0.0465(4) Uani 1 1 d .
H18A H 0.2614 1.3571 0.2119 0.056 Uiso 1 1 calc R
C19 C 0.32927(6) 1.36261(18) 0.19088(9) 0.0450(4) Uani 1 1 d .
H19A H 0.3294 1.4596 0.1755 0.054 Uiso 1 1 calc R
C20 C 0.37002(5) 1.28354(17) 0.19213(8) 0.0390(3) Uani 1 1 d .
H20A H 0.3977 1.3262 0.1773 0.047 Uiso 1 1 calc R
C21 C 0.55904(4) 0.79489(15) 0.22785(8) 0.0336(3) Uani 1 1 d .
C22 C 0.57842(5) 0.73419(17) 0.17165(8) 0.0376(3) Uani 1 1 d .
C23 C 0.61522(5) 0.63914(17) 0.17845(10) 0.0438(4) Uani 1 1 d .
H23A H 0.6287 0.5990 0.1407 0.053 Uiso 1 1 calc R
C24 C 0.63266(5) 0.60145(17) 0.23813(11) 0.0455(4) Uani 1 1 d .
C25 C 0.61235(5) 0.65997(18) 0.29329(10) 0.0449(4) Uani 1 1 d .
H25A H 0.6235 0.6327 0.3348 0.054 Uiso 1 1 calc R
C26 C 0.57605(5) 0.75765(17) 0.28895(8) 0.0384(3) Uani 1 1 d .
C27 C 0.55931(7) 0.7692(2) 0.10611(9) 0.0504(4) Uani 1 1 d .
H27A H 0.5769 0.7177 0.0729 0.076 Uiso 1 1 calc R
H27B H 0.5614 0.8738 0.0985 0.076 Uiso 1 1 calc R
H27C H 0.5271 0.7390 0.1041 0.076 Uiso 1 1 calc R
C28 C 0.67286(6) 0.4997(2) 0.24422(14) 0.0620(6) Uani 1 1 d .
H28A H 0.6828 0.4690 0.2010 0.093 Uiso 1 1 calc R
H28B H 0.6638 0.4146 0.2695 0.093 Uiso 1 1 calc R
H28C H 0.6982 0.5494 0.2661 0.093 Uiso 1 1 calc R
C29 C 0.55700(7) 0.8230(2) 0.35018(9) 0.0514(4) Uani 1 1 d .
H29A H 0.5733 0.7833 0.3876 0.077 Uiso 1 1 calc R
H29B H 0.5243 0.7999 0.3537 0.077 Uiso 1 1 calc R
H29C H 0.5610 0.9285 0.3490 0.077 Uiso 1 1 calc R
C30 C 0.29802(4) 0.82247(15) 0.26664(7) 0.0312(3) Uani 1 1 d .
C31 C 0.28669(5) 0.79428(17) 0.33127(8) 0.0352(3) Uani 1 1 d .
C32 C 0.25082(5) 0.69893(17) 0.34481(8) 0.0409(3) Uani 1 1 d .
H32A H 0.2430 0.6800 0.3887 0.049 Uiso 1 1 calc R
C33 C 0.22626(5) 0.63109(17) 0.29597(9) 0.0400(3) Uani 1 1 d .
C34 C 0.23809(5) 0.66050(17) 0.23249(9) 0.0392(3) Uani 1 1 d .
H34A H 0.2215 0.6146 0.1986 0.047 Uiso 1 1 calc R
C35 C 0.27354(5) 0.75535(16) 0.21657(8) 0.0358(3) Uani 1 1 d .
C36 C 0.31330(6) 0.8633(2) 0.38560(9) 0.0493(4) Uani 1 1 d .
H36A H 0.3007 0.8316 0.4272 0.074 Uiso 1 1 calc R
H36B H 0.3110 0.9690 0.3823 0.074 Uiso 1 1 calc R
H36C H 0.3455 0.8342 0.3827 0.074 Uiso 1 1 calc R
C37 C 0.18818(6) 0.5253(2) 0.31200(12) 0.0582(5) Uani 1 1 d .
H37A H 0.1848 0.5184 0.3591 0.087 Uiso 1 1 calc R
H37B H 0.1958 0.4297 0.2943 0.087 Uiso 1 1 calc R
H37C H 0.1594 0.5595 0.2929 0.087 Uiso 1 1 calc R
C38 C 0.28489(7) 0.7862(2) 0.14664(9) 0.0524(5) Uani 1 1 d .
H38A H 0.2644 0.7302 0.1186 0.079 Uiso 1 1 calc R
H38B H 0.3167 0.7585 0.1380 0.079 Uiso 1 1 calc R
H38C H 0.2809 0.8898 0.1379 0.079 Uiso 1 1 calc R
C1' C 0.31808(5) 0.66997(17) 0.94906(9) 0.0415(4) Uani 1 1 d .
H1'A H 0.3318 0.5817 0.9354 0.050 Uiso 1 1 calc R
C2' C 0.34611(5) 0.78575(16) 0.97370(8) 0.0358(3) Uani 1 1 d .
C3' C 0.32570(5) 0.92396(16) 0.99389(7) 0.0342(3) Uani 1 1 d .
C4' C 0.36413(5) 1.02003(17) 1.01134(8) 0.0373(3) Uani 1 1 d .
C5' C 0.40438(5) 0.93544(17) 1.00738(7) 0.0364(3) Uani 1 1 d .
C6' C 0.39252(5) 0.79095(16) 0.98346(7) 0.0352(3) Uani 1 1 d .
C7' C 0.44696(6) 0.9948(2) 1.02108(8) 0.0440(4) Uani 1 1 d .
H7'A H 0.4738 0.9364 1.0200 0.053 Uiso 1 1 calc R
C8' C 0.44967(6) 1.1403(2) 1.03630(10) 0.0533(5) Uani 1 1 d .
H8'A H 0.4785 1.1819 1.0468 0.064 Uiso 1 1 calc R
C9' C 0.41056(7) 1.2261(2) 1.03637(10) 0.0555(5) Uani 1 1 d .
H9'A H 0.4132 1.3269 1.0449 0.067 Uiso 1 1 calc R
C10' C 0.36752(6) 1.16686(18) 1.02420(9) 0.0469(4) Uani 1 1 d .
H10B H 0.3409 1.2262 1.0247 0.056 Uiso 1 1 calc R
C11' C 0.27204(5) 0.68728(18) 0.94543(9) 0.0427(4) Uani 1 1 d .
H11B H 0.2536 0.6130 0.9272 0.051 Uiso 1 1 calc R
C12' C 0.25119(5) 0.81753(17) 0.96907(8) 0.0364(3) Uani 1 1 d .
C13' C 0.27911(5) 0.93580(16) 0.99570(7) 0.0340(3) Uani 1 1 d .
C14' C 0.24684(5) 1.04535(16) 1.02066(7) 0.0342(3) Uani 1 1 d .
C15' C 0.20218(5) 0.99519(16) 1.00523(8) 0.0354(3) Uani 1 1 d .
C16' C 0.20557(5) 0.85459(16) 0.97309(8) 0.0361(3) Uani 1 1 d .
C17' C 0.16375(5) 1.07242(17) 1.02382(8) 0.0399(3) Uani 1 1 d .
H17B H 0.1339 1.0393 1.0127 0.048 Uiso 1 1 calc R
C18' C 0.16955(6) 1.19963(19) 1.05918(8) 0.0445(4) Uani 1 1 d .
H18B H 0.1435 1.2555 1.0712 0.053 Uiso 1 1 calc R
C19' C 0.21279(6) 1.24515(18) 1.07695(9) 0.0439(4) Uani 1 1 d .
H19B H 0.2161 1.3305 1.1023 0.053 Uiso 1 1 calc R
C20' C 0.25193(6) 1.16799(17) 1.05835(8) 0.0390(3) Uani 1 1 d .
H20B H 0.2815 1.1994 1.0714 0.047 Uiso 1 1 calc R
C21' C 0.42808(5) 0.67954(16) 0.97107(8) 0.0349(3) Uani 1 1 d .
C22' C 0.44910(5) 0.60997(17) 1.02355(8) 0.0377(3) Uani 1 1 d .
C23' C 0.48576(5) 0.51704(18) 1.01152(9) 0.0426(4) Uani 1 1 d .
H23B H 0.5001 0.4700 1.0470 0.051 Uiso 1 1 calc R
C24' C 0.50187(5) 0.49107(19) 0.94992(9) 0.0450(4) Uani 1 1 d .
C25' C 0.47998(6) 0.55892(19) 0.89859(9) 0.0463(4) Uani 1 1 d .
H25B H 0.4903 0.5403 0.8558 0.056 Uiso 1 1 calc R
C26' C 0.44351(6) 0.65303(18) 0.90779(8) 0.0408(3) Uani 1 1 d .
C27' C 0.43223(7) 0.6336(2) 1.09170(9) 0.0531(4) Uani 1 1 d .
H27D H 0.4509 0.5765 1.1218 0.080 Uiso 1 1 calc R
H27E H 0.4001 0.6031 1.0949 0.080 Uiso 1 1 calc R
H27F H 0.4347 0.7366 1.1027 0.080 Uiso 1 1 calc R
C28' C 0.54259(7) 0.3926(2) 0.93852(13) 0.0654(6) Uani 1 1 d .
H28D H 0.5535 0.3547 0.9801 0.098 Uiso 1 1 calc R
H28E H 0.5672 0.4475 0.9175 0.098 Uiso 1 1 calc R
H28F H 0.5334 0.3118 0.9106 0.098 Uiso 1 1 calc R
C29' C 0.42218(7) 0.7278(2) 0.85037(9) 0.0568(5) Uani 1 1 d .
H29D H 0.4374 0.6955 0.8106 0.085 Uiso 1 1 calc R
H29E H 0.4257 0.8329 0.8549 0.085 Uiso 1 1 calc R
H29F H 0.3895 0.7036 0.8482 0.085 Uiso 1 1 calc R
C30' C 0.16484(5) 0.76998(16) 0.95247(8) 0.0356(3) Uani 1 1 d .
C31' C 0.14012(5) 0.81304(17) 0.89752(8) 0.0393(3) Uani 1 1 d .
C32' C 0.10111(6) 0.73549(19) 0.88022(9) 0.0436(4) Uani 1 1 d .
H32B H 0.0844 0.7639 0.8428 0.052 Uiso 1 1 calc R
C33' C 0.08601(5) 0.61821(18) 0.91594(8) 0.0420(4) Uani 1 1 d .
C34' C 0.11065(5) 0.57767(17) 0.97011(9) 0.0408(3) Uani 1 1 d .
H34B H 0.1006 0.4968 0.9948 0.049 Uiso 1 1 calc R
C35' C 0.14980(5) 0.65207(16) 0.98954(8) 0.0381(3) Uani 1 1 d .
C36' C 0.15556(7) 0.9410(2) 0.85773(9) 0.0529(4) Uani 1 1 d .
H36D H 0.1344 0.9551 0.8214 0.079 Uiso 1 1 calc R
H36E H 0.1865 0.9229 0.8411 0.079 Uiso 1 1 calc R
H36G H 0.1558 1.0281 0.8849 0.079 Uiso 1 1 calc R
C37' C 0.04344(6) 0.5364(2) 0.89599(11) 0.0582(5) Uani 1 1 d .
H37D H 0.0378 0.4573 0.9266 0.087 Uiso 1 1 calc R
H37G H 0.0477 0.4965 0.8524 0.087 Uiso 1 1 calc R
H37E H 0.0171 0.6025 0.8960 0.087 Uiso 1 1 calc R
C38' C 0.17449(6) 0.6098(2) 1.05087(10) 0.0505(4) Uani 1 1 d .
H38F H 0.1594 0.5255 1.0703 0.076 Uiso 1 1 calc R
H38G H 0.1738 0.6910 1.0814 0.076 Uiso 1 1 calc R
H38D H 0.2064 0.5854 1.0407 0.076 Uiso 1 1 calc R

loop_
_atom_site_aniso_label
_atom_site_aniso_U_11
_atom_site_aniso_U_22
_atom_site_aniso_U_33
_atom_site_aniso_U_23
_atom_site_aniso_U_13
_atom_site_aniso_U_12
C1 0.0301(7) 0.0294(7) 0.0387(8) 0.0032(6) 0.0024(6) 0.0019(5)
C2 0.0278(6) 0.0326(7) 0.0317(7) 0.0012(6) 0.0022(6) 0.0008(5)
C3 0.0293(6) 0.0296(6) 0.0305(7) 0.0044(5) 0.0004(5) -0.0018(5)
C4 0.0271(6) 0.0341(7) 0.0330(7) 0.0038(6) 0.0003(5) -0.0038(5)
C5 0.0313(7) 0.0351(7) 0.0311(7) -0.0011(6) 0.0032(6) -0.0028(6)
C6 0.0265(6) 0.0317(7) 0.0342(7) -0.0013(5) 0.0045(5) -0.0021(5)
C7 0.0299(7) 0.0416(8) 0.0431(8) -0.0030(7) 0.0071(6) -0.0059(6)
C8 0.0377(8) 0.0459(9) 0.0436(9) 0.0015(7) 0.0060(7) -0.0150(7)
C9 0.0453(9) 0.0342(8) 0.0488(9) 0.0086(7) -0.0027(7) -0.0098(6)
C10 0.0366(8) 0.0346(7) 0.0474(9) 0.0078(7) -0.0050(7) -0.0034(6)
C11 0.0309(7) 0.0282(7) 0.0401(8) 0.0058(6) 0.0032(6) -0.0029(5)
C12 0.0265(6) 0.0336(7) 0.0342(7) 0.0017(6) 0.0015(5) -0.0024(5)
C13 0.0286(6) 0.0296(6) 0.0328(7) 0.0025(5) -0.0003(6) -0.0003(5)
C14 0.0272(6) 0.0334(7) 0.0349(7) -0.0002(6) -0.0027(5) 0.0004(5)
C15 0.0279(6) 0.0344(7) 0.0380(7) -0.0004(6) -0.0043(6) -0.0016(5)
C16 0.0262(6) 0.0339(7) 0.0375(7) -0.0002(6) -0.0027(6) -0.0015(5)
C17 0.0258(6) 0.0394(8) 0.0584(10) -0.0044(7) -0.0064(7) 0.0010(6)
C18 0.0334(7) 0.0390(8) 0.0670(12) -0.0070(8) -0.0130(7) 0.0077(6)
C19 0.0440(9) 0.0318(8) 0.0591(10) 0.0026(7) -0.0108(8) 0.0034(6)
C20 0.0340(7) 0.0338(7) 0.0493(9) 0.0049(7) -0.0038(7) -0.0002(6)
C21 0.0230(6) 0.0316(7) 0.0460(8) -0.0020(6) 0.0060(6) -0.0029(5)
C22 0.0286(7) 0.0356(8) 0.0485(9) -0.0060(7) 0.0109(6) -0.0080(6)
C23 0.0303(7) 0.0350(8) 0.0662(11) -0.0126(7) 0.0172(7) -0.0054(6)
C24 0.0243(7) 0.0340(8) 0.0782(12) -0.0082(8) 0.0045(8) -0.0005(6)
C25 0.0329(8) 0.0426(9) 0.0593(10) -0.0017(8) -0.0020(7) 0.0038(6)
C26 0.0306(7) 0.0364(8) 0.0481(9) -0.0020(7) 0.0022(7) 0.0024(6)
C27 0.0501(10) 0.0569(11) 0.0440(9) -0.0071(8) 0.0100(8) -0.0041(8)
C28 0.0327(8) 0.0444(9) 0.1088(18) -0.0083(10) 0.0051(10) 0.0093(7)
C29 0.0511(10) 0.0563(11) 0.0468(10) -0.0007(8) 0.0004(8) 0.0157(8)
C30 0.0216(6) 0.0314(7) 0.0406(8) 0.0011(6) -0.0008(5) 0.0006(5)
C31 0.0298(7) 0.0363(8) 0.0396(8) 0.0017(6) -0.0006(6) 0.0026(6)
C32 0.0368(8) 0.0426(8) 0.0433(9) 0.0079(7) 0.0045(7) -0.0006(6)
C33 0.0280(7) 0.0350(7) 0.0570(10) 0.0092(7) -0.0006(7) -0.0031(6)
C34 0.0323(7) 0.0353(7) 0.0499(9) 0.0006(7) -0.0090(7) -0.0033(6)
C35 0.0318(7) 0.0348(7) 0.0409(8) 0.0019(6) -0.0045(6) -0.0006(6)
C36 0.0518(10) 0.0568(10) 0.0393(9) -0.0032(8) -0.0036(8) -0.0061(8)
C37 0.0438(9) 0.0514(11) 0.0795(14) 0.0146(10) 0.0013(9) -0.0159(8)
C38 0.0580(11) 0.0589(12) 0.0401(9) 0.0012(8) -0.0042(8) -0.0155(9)
C1' 0.0370(8) 0.0331(7) 0.0543(10) -0.0128(7) 0.0017(7) -0.0002(6)
C2' 0.0319(7) 0.0347(7) 0.0407(8) -0.0028(6) 0.0010(6) -0.0017(6)
C3' 0.0341(7) 0.0325(7) 0.0359(7) -0.0030(6) 0.0020(6) -0.0037(6)
C4' 0.0380(7) 0.0364(8) 0.0374(8) -0.0034(6) 0.0051(6) -0.0075(6)
C5' 0.0366(7) 0.0390(8) 0.0337(8) -0.0017(6) 0.0029(6) -0.0062(6)
C6' 0.0338(7) 0.0364(7) 0.0353(7) -0.0007(6) 0.0022(6) -0.0040(6)
C7' 0.0364(8) 0.0530(9) 0.0425(9) -0.0031(7) 0.0031(7) -0.0112(7)
C8' 0.0462(10) 0.0589(11) 0.0549(10) -0.0136(9) 0.0097(8) -0.0237(9)
C9' 0.0585(11) 0.0449(10) 0.0631(12) -0.0180(9) 0.0193(9) -0.0210(8)
C10' 0.0458(9) 0.0395(8) 0.0552(10) -0.0113(8) 0.0126(8) -0.0097(7)
C11' 0.0352(8) 0.0365(8) 0.0565(10) -0.0138(7) -0.0017(7) -0.0049(6)
C12' 0.0321(7) 0.0353(7) 0.0418(8) -0.0035(6) -0.0008(6) -0.0032(6)
C13' 0.0354(7) 0.0312(7) 0.0354(7) -0.0019(6) 0.0019(6) -0.0023(6)
C14' 0.0361(7) 0.0319(7) 0.0346(7) 0.0024(6) 0.0014(6) 0.0001(6)
C15' 0.0374(7) 0.0332(7) 0.0357(7) 0.0031(6) 0.0004(6) 0.0006(6)
C16' 0.0338(7) 0.0357(7) 0.0389(8) -0.0005(6) 0.0011(6) 0.0002(6)
C17' 0.0359(7) 0.0405(8) 0.0433(8) 0.0046(7) 0.0014(7) 0.0056(6)
C18' 0.0469(9) 0.0414(9) 0.0452(9) 0.0009(7) 0.0072(7) 0.0118(7)
C19' 0.0536(10) 0.0362(8) 0.0419(9) -0.0045(7) 0.0019(7) 0.0071(7)
C20' 0.0413(8) 0.0355(8) 0.0402(8) -0.0039(6) 0.0004(6) 0.0012(6)
C21' 0.0293(7) 0.0347(7) 0.0407(8) -0.0027(6) 0.0008(6) -0.0059(5)
C22' 0.0354(8) 0.0362(7) 0.0417(8) -0.0002(6) -0.0016(6) -0.0063(6)
C23' 0.0371(8) 0.0374(8) 0.0534(10) 0.0019(7) -0.0084(7) -0.0040(6)
C24' 0.0310(7) 0.0411(9) 0.0629(11) -0.0086(8) 0.0014(7) -0.0034(6)
C25' 0.0427(9) 0.0487(9) 0.0475(9) -0.0089(8) 0.0075(7) -0.0015(7)
C26' 0.0386(8) 0.0426(9) 0.0411(9) -0.0036(7) 0.0013(7) -0.0020(7)
C27' 0.0616(11) 0.0546(11) 0.0429(9) 0.0055(8) 0.0031(8) 0.0012(9)
C28' 0.0429(10) 0.0649(13) 0.0884(16) -0.0160(12) -0.0032(10) 0.0116(9)
C29' 0.0677(12) 0.0644(12) 0.0384(9) 0.0003(8) 0.0002(8) 0.0100(10)
C30' 0.0291(7) 0.0340(7) 0.0438(8) -0.0059(6) 0.0036(6) -0.0002(6)
C31' 0.0374(8) 0.0400(8) 0.0405(8) -0.0031(7) 0.0008(6) -0.0007(6)
C32' 0.0385(8) 0.0514(9) 0.0410(8) -0.0074(7) -0.0017(7) -0.0013(7)
C33' 0.0337(8) 0.0453(9) 0.0469(9) -0.0151(7) 0.0065(7) -0.0070(7)
C34' 0.0405(8) 0.0325(7) 0.0494(9) -0.0066(7) 0.0101(7) -0.0022(6)
C35' 0.0353(7) 0.0311(7) 0.0479(9) -0.0052(6) 0.0038(6) 0.0045(6)
C36' 0.0564(11) 0.0572(11) 0.0449(10) 0.0082(8) -0.0060(8) -0.0127(9)
C37' 0.0460(10) 0.0691(12) 0.0595(11) -0.0159(10) 0.0037(9) -0.0215(9)
C38' 0.0503(10) 0.0413(9) 0.0597(11) 0.0085(8) -0.0054(8) 0.0023(8)

loop_
_atom_type_symbol
_atom_type_description
_atom_type_scat_dispersion_real
_atom_type_scat_dispersion_imag
_atom_type_scat_source
C C 0.0033 0.0016 'International Tables Vol C Tables 4.2.6.8 and 6.1.1.4'
H H 0.0000 0.0000 'International Tables Vol C Tables 4.2.6.8 and 6.1.1.4'

loop_
_geom_angle_atom_site_label_1
_geom_angle_atom_site_label_2
_geom_angle_atom_site_label_3
_geom_angle
C11 C1 C2 120.05(13)
C11 C1 H1A 120.0
C2 C1 H1A 120.0
C6 C2 C1 128.81(13)
C6 C2 C3 109.84(12)
C1 C2 C3 121.35(12)
C13 C3 C2 118.82(12)
C13 C3 C4 135.15(13)
C2 C3 C4 106.02(11)
C10 C4 C5 119.26(13)
C10 C4 C3 133.96(14)
C5 C4 C3 106.66(12)
C7 C5 C4 121.30(14)
C7 C5 C6 129.27(14)
C4 C5 C6 109.39(12)
C2 C6 C5 107.95(12)
C2 C6 C21 128.52(13)
C5 C6 C21 123.50(12)
C5 C7 C8 118.50(15)
C5 C7 H7A 120.8
C8 C7 H7A 120.8
C9 C8 C7 120.54(14)
C9 C8 H8A 119.7
C7 C8 H8A 119.7
C8 C9 C10 120.77(15)
C8 C9 H9A 119.6
C10 C9 H9A 119.6
C4 C10 C9 119.45(15)
C4 C10 H10A 120.3
C9 C10 H10A 120.3
C1 C11 C12 119.52(13)
C1 C11 H11A 120.2
C12 C11 H11A 120.2
C16 C12 C11 128.63(13)
C16 C12 C13 109.75(12)
C11 C12 C13 121.62(12)
C3 C13 C12 118.52(12)
C3 C13 C14 135.39(13)
C12 C13 C14 106.06(11)
C20 C14 C15 119.07(13)
C20 C14 C13 134.29(13)
C15 C14 C13 106.60(12)
C17 C15 C14 120.93(14)
C17 C15 C16 129.73(13)
C14 C15 C16 109.35(12)
C12 C16 C15 108.14(12)
C12 C16 C30 127.55(13)
C15 C16 C30 124.25(12)
C15 C17 C18 118.99(15)
C15 C17 H17A 120.5
C18 C17 H17A 120.5
C19 C18 C17 120.64(15)
C19 C18 H18A 119.7
C17 C18 H18A 119.7
C18 C19 C20 120.61(15)
C18 C19 H19A 119.7
C20 C19 H19A 119.7
C14 C20 C19 119.60(15)
C14 C20 H20A 120.2
C19 C20 H20A 120.2
C26 C21 C22 120.24(13)
C26 C21 C6 120.69(13)
C22 C21 C6 118.99(14)
C23 C22 C21 118.48(16)
C23 C22 C27 120.89(15)
C21 C22 C27 120.62(14)
C24 C23 C22 122.25(16)
C24 C23 H23A 118.9
C22 C23 H23A 118.9
C23 C24 C25 118.45(14)
C23 C24 C28 121.28(18)
C25 C24 C28 120.27(19)
C24 C25 C26 121.44(17)
C24 C25 H25A 119.3
C26 C25 H25A 119.3
C25 C26 C21 119.11(15)
C25 C26 C29 119.03(16)
C21 C26 C29 121.85(14)
C22 C27 H27A 109.5
C22 C27 H27B 109.5
H27A C27 H27B 109.5
C22 C27 H27C 109.5
H27A C27 H27C 109.5
H27B C27 H27C 109.5
C24 C28 H28A 109.5
C24 C28 H28B 109.5
H28A C28 H28B 109.5
C24 C28 H28C 109.5
H28A C28 H28C 109.5
H28B C28 H28C 109.5
C26 C29 H29A 109.5
C26 C29 H29B 109.5
H29A C29 H29B 109.5
C26 C29 H29C 109.5
H29A C29 H29C 109.5
H29B C29 H29C 109.5
C31 C30 C35 120.08(13)
C31 C30 C16 120.72(13)
C35 C30 C16 119.17(14)
C32 C31 C30 119.04(14)
C32 C31 C36 120.27(15)
C30 C31 C36 120.68(14)
C33 C32 C31 121.77(16)
C33 C32 H32A 119.1
C31 C32 H32A 119.1
C32 C33 C34 118.17(14)
C32 C33 C37 120.72(17)
C34 C33 C37 121.10(16)
C33 C34 C35 122.14(15)
C33 C34 H34A 118.9
C35 C34 H34A 118.9
C34 C35 C30 118.79(15)
C34 C35 C38 120.45(15)
C30 C35 C38 120.75(14)
C31 C36 H36A 109.5
C31 C36 H36B 109.5
H36A C36 H36B 109.5
C31 C36 H36C 109.5
H36A C36 H36C 109.5
H36B C36 H36C 109.5
C33 C37 H37A 109.5
C33 C37 H37B 109.5
H37A C37 H37B 109.5
C33 C37 H37C 109.5
H37A C37 H37C 109.5
H37B C37 H37C 109.5
C35 C38 H38A 109.5
C35 C38 H38B 109.5
H38A C38 H38B 109.5
C35 C38 H38C 109.5
H38A C38 H38C 109.5
H38B C38 H38C 109.5
C11' C1' C2' 119.73(14)
C11' C1' H1'A 120.1
C2' C1' H1'A 120.1
C6' C2' C1' 129.81(14)
C6' C2' C3' 109.20(13)
C1' C2' C3' 120.99(13)
C13' C3' C2' 118.79(13)
C13' C3' C4' 134.68(14)
C2' C3' C4' 106.45(12)
C10' C4' C5' 119.51(14)
C10' C4' C3' 133.61(15)
C5' C4' C3' 106.63(13)
C7' C5' C4' 120.99(15)
C7' C5' C6' 129.83(15)
C4' C5' C6' 109.04(13)
C2' C6' C5' 108.39(13)
C2' C6' C21' 129.95(14)
C5' C6' C21' 121.61(13)
C8' C7' C5' 118.79(17)
C8' C7' H7'A 120.6
C5' C7' H7'A 120.6
C7' C8' C9' 120.48(16)
C7' C8' H8'A 119.8
C9' C8' H8'A 119.8
C8' C9' C10' 121.14(17)
C8' C9' H9'A 119.4
C10' C9' H9'A 119.4
C4' C10' C9' 118.89(17)
C4' C10' H10B 120.6
C9' C10' H10B 120.6
C1' C11' C12' 120.07(14)
C1' C11' H11B 120.0
C12' C11' H11B 120.0
C16' C12' C11' 129.75(14)
C16' C12' C13' 109.22(13)
C11' C12' C13' 121.01(13)
C3' C13' C12' 118.88(13)
C3' C13' C14' 134.50(14)
C12' C13' C14' 106.61(12)
C20' C14' C15' 119.49(14)
C20' C14' C13' 133.62(14)
C15' C14' C13' 106.53(12)
C17' C15' C14' 120.95(14)
C17' C15' C16' 129.69(15)
C14' C15' C16' 109.24(13)
C12' C16' C15' 108.27(14)
C12' C16' C30' 128.77(14)
C15' C16' C30' 122.91(13)
C15' C17' C18' 118.76(15)
C15' C17' H17B 120.6
C18' C17' H17B 120.6
C19' C18' C17' 120.48(15)
C19' C18' H18B 119.8
C17' C18' H18B 119.8
C18' C19' C20' 121.23(16)
C18' C19' H19B 119.4
C20' C19' H19B 119.4
C14' C20' C19' 118.92(15)
C14' C20' H20B 120.5
C19' C20' H20B 120.5
C26' C21' C22' 120.00(14)
C26' C21' C6' 120.39(14)
C22' C21' C6' 119.38(14)
C23' C22' C21' 118.70(15)
C23' C22' C27' 120.42(15)
C21' C22' C27' 120.88(15)
C24' C23' C22' 122.26(16)
C24' C23' H23B 118.9
C22' C23' H23B 118.9
C23' C24' C25' 118.05(15)
C23' C24' C28' 121.05(17)
C25' C24' C28' 120.90(17)
C24' C25' C26' 122.11(16)
C24' C25' H25B 118.9
C26' C25' H25B 118.9
C25' C26' C21' 118.87(15)
C25' C26' C29' 119.74(16)
C21' C26' C29' 121.36(15)
C22' C27' H27D 109.5
C22' C27' H27E 109.5
H27D C27' H27E 109.5
C22' C27' H27F 109.5
H27D C27' H27F 109.5
H27E C27' H27F 109.5
C24' C28' H28D 109.5
C24' C28' H28E 109.5
H28D C28' H28E 109.5
C24' C28' H28F 109.5
H28D C28' H28F 109.5
H28E C28' H28F 109.5
C26' C29' H29D 109.5
C26' C29' H29E 109.5
H29D C29' H29E 109.5
C26' C29' H29F 109.5
H29D C29' H29F 109.5
H29E C29' H29F 109.5
C35' C30' C31' 120.07(14)
C35' C30' C16' 120.17(14)
C31' C30' C16' 119.68(14)
C32' C31' C30' 118.89(15)
C32' C31' C36' 120.51(16)
C30' C31' C36' 120.61(14)
C33' C32' C31' 121.78(16)
C33' C32' H32B 119.1
C31' C32' H32B 119.1
C34' C33' C32' 118.58(15)
C34' C33' C37' 120.90(16)
C32' C33' C37' 120.52(17)
C33' C34' C35' 121.81(15)
C33' C34' H34B 119.1
C35' C34' H34B 119.1
C34' C35' C30' 118.86(15)
C34' C35' C38' 120.43(15)
C30' C35' C38' 120.66(15)
C31' C36' H36D 109.5
C31' C36' H36E 109.5
H36D C36' H36E 109.5
C31' C36' H36G 109.5
H36D C36' H36G 109.5
H36E C36' H36G 109.5
C33' C37' H37D 109.5
C33' C37' H37G 109.5
H37D C37' H37G 109.5
C33' C37' H37E 109.5
H37D C37' H37E 109.5
H37G C37' H37E 109.5
C35' C38' H38F 109.5
C35' C38' H38G 109.5
H38F C38' H38G 109.5
C35' C38' H38D 109.5
H38F C38' H38D 109.5
H38G C38' H38D 109.5

loop_
_geom_bond_atom_site_label_1
_geom_bond_atom_site_label_2
_geom_bond_distance
C1 C11 1.359(2)
C1 C2 1.428(2)
C1 H1A 0.9500
C2 C6 1.3712(18)
C2 C3 1.4723(19)
C3 C13 1.3669(19)
C3 C4 1.4823(19)
C4 C10 1.381(2)
C4 C5 1.414(2)
C5 C7 1.383(2)
C5 C6 1.468(2)
C6 C21 1.4841(19)
C7 C8 1.399(2)
C7 H7A 0.9500
C8 C9 1.382(2)
C8 H8A 0.9500
C9 C10 1.399(2)
C9 H9A 0.9500
C10 H10A 0.9500
C11 C12 1.434(2)
C11 H11A 0.9500
C12 C16 1.3705(19)
C12 C13 1.4709(19)
C13 C14 1.4827(19)
C14 C20 1.384(2)
C14 C15 1.4148(19)
C15 C17 1.384(2)
C15 C16 1.464(2)
C16 C30 1.4900(19)
C17 C18 1.386(2)
C17 H17A 0.9500
C18 C19 1.383(2)
C18 H18A 0.9500
C19 C20 1.396(2)
C19 H19A 0.9500
C20 H20A 0.9500
C21 C26 1.399(2)
C21 C22 1.407(2)
C22 C23 1.394(2)
C22 C27 1.499(3)
C23 C24 1.378(3)
C23 H23A 0.9500
C24 C25 1.393(3)
C24 C28 1.508(2)
C25 C26 1.394(2)
C25 H25A 0.9500
C26 C29 1.507(2)
C27 H27A 0.9800
C27 H27B 0.9800
C27 H27C 0.9800
C28 H28A 0.9800
C28 H28B 0.9800
C28 H28C 0.9800
C29 H29A 0.9800
C29 H29B 0.9800
C29 H29C 0.9800
C30 C31 1.399(2)
C30 C35 1.401(2)
C31 C32 1.396(2)
C31 C36 1.506(2)
C32 C33 1.387(2)
C32 H32A 0.9500
C33 C34 1.383(3)
C33 C37 1.516(2)
C34 C35 1.394(2)
C34 H34A 0.9500
C35 C38 1.509(2)
C36 H36A 0.9800
C36 H36B 0.9800
C36 H36C 0.9800
C37 H37A 0.9800
C37 H37B 0.9800
C37 H37C 0.9800
C38 H38A 0.9800
C38 H38B 0.9800
C38 H38C 0.9800
C1' C11' 1.355(2)
C1' C2' 1.439(2)
C1' H1'A 0.9500
C2' C6' 1.370(2)
C2' C3' 1.468(2)
C3' C13' 1.364(2)
C3' C4' 1.474(2)
C4' C10' 1.384(2)
C4' C5' 1.413(2)
C5' C7' 1.387(2)
C5' C6' 1.464(2)
C6' C21' 1.483(2)
C7' C8' 1.381(3)
C7' H7'A 0.9500
C8' C9' 1.389(3)
C8' H8'A 0.9500
C9' C10' 1.393(2)
C9' H9'A 0.9500
C10' H10B 0.9500
C11' C12' 1.433(2)
C11' H11B 0.9500
C12' C16' 1.377(2)
C12' C13' 1.469(2)
C13' C14' 1.475(2)
C14' C20' 1.382(2)
C14' C15' 1.419(2)
C15' C17' 1.383(2)
C15' C16' 1.461(2)
C16' C30' 1.484(2)
C17' C18' 1.393(2)
C17' H17B 0.9500
C18' C19' 1.379(3)
C18' H18B 0.9500
C19' C20' 1.400(2)
C19' H19B 0.9500
C20' H20B 0.9500
C21' C26' 1.404(2)
C21' C22' 1.401(2)
C22' C23' 1.394(2)
C22' C27' 1.507(3)
C23' C24' 1.377(3)
C23' H23B 0.9500
C24' C25' 1.387(3)
C24' C28' 1.515(2)
C25' C26' 1.387(2)
C25' H25B 0.9500
C26' C29' 1.506(3)
C27' H27D 0.9800
C27' H27E 0.9800
C27' H27F 0.9800
C28' H28D 0.9800
C28' H28E 0.9800
C28' H28F 0.9800
C29' H29D 0.9800
C29' H29E 0.9800
C29' H29F 0.9800
C30' C35' 1.401(2)
C30' C31' 1.402(2)
C31' C32' 1.391(2)
C31' C36' 1.507(2)
C32' C33' 1.382(3)
C32' H32B 0.9500
C33' C34' 1.382(3)
C33' C37' 1.511(2)
C34' C35' 1.392(2)
C34' H34B 0.9500
C35' C38' 1.509(2)
C36' H36D 0.9800
C36' H36E 0.9800
C36' H36G 0.9800
C37' H37D 0.9800
C37' H37G 0.9800
C37' H37E 0.9800
C38' H38F 0.9800
C38' H38G 0.9800
C38' H38D 0.9800

loop_
_geom_torsion_atom_site_label_1
_geom_torsion_atom_site_label_2
_geom_torsion_atom_site_label_3
_geom_torsion_atom_site_label_4
_geom_torsion
C11 C1 C2 C6 -179.31(15)
C11 C1 C2 C3 0.7(2)
C6 C2 C3 C13 176.66(13)
C1 C2 C3 C13 -3.4(2)
C6 C2 C3 C4 -2.67(16)
C1 C2 C3 C4 177.28(13)
C13 C3 C4 C10 8.6(3)
C2 C3 C4 C10 -172.22(17)
C13 C3 C4 C5 -175.51(16)
C2 C3 C4 C5 3.66(15)
C10 C4 C5 C7 -4.8(2)
C3 C4 C5 C7 178.64(14)
C10 C4 C5 C6 173.22(14)
C3 C4 C5 C6 -3.38(16)
C1 C2 C6 C5 -179.31(15)
C3 C2 C6 C5 0.64(16)
C1 C2 C6 C21 -1.1(3)
C3 C2 C6 C21 178.88(14)
C7 C5 C6 C2 179.54(15)
C4 C5 C6 C2 1.78(16)
C7 C5 C6 C21 1.2(2)
C4 C5 C6 C21 -176.57(13)
C4 C5 C7 C8 2.1(2)
C6 C5 C7 C8 -175.41(15)
C5 C7 C8 C9 1.5(3)
C7 C8 C9 C10 -2.5(3)
C5 C4 C10 C9 3.7(2)
C3 C4 C10 C9 179.18(16)
C8 C9 C10 C4 -0.2(3)
C2 C1 C11 C12 0.6(2)
C1 C11 C12 C16 -178.98(15)
C1 C11 C12 C13 0.6(2)
C2 C3 C13 C12 4.5(2)
C4 C3 C13 C12 -176.45(15)
C2 C3 C13 C14 -178.07(15)
C4 C3 C13 C14 1.0(3)
C16 C12 C13 C3 176.41(13)
C11 C12 C13 C3 -3.3(2)
C16 C12 C13 C14 -1.74(16)
C11 C12 C13 C14 178.57(13)
C3 C13 C14 C20 7.8(3)
C12 C13 C14 C20 -174.55(17)
C3 C13 C14 C15 -174.72(16)
C12 C13 C14 C15 2.96(16)
C20 C14 C15 C17 -4.8(2)
C13 C14 C15 C17 177.24(15)
C20 C14 C15 C16 174.83(14)
C13 C14 C15 C16 -3.13(16)
C11 C12 C16 C15 179.51(15)
C13 C12 C16 C15 -0.15(17)
C11 C12 C16 C30 -3.3(3)
C13 C12 C16 C30 177.03(14)
C17 C15 C16 C12 -178.30(17)
C14 C15 C16 C12 2.11(17)
C17 C15 C16 C30 4.4(3)
C14 C15 C16 C30 -175.19(14)
C14 C15 C17 C18 2.3(3)
C16 C15 C17 C18 -177.21(17)
C15 C17 C18 C19 1.0(3)
C17 C18 C19 C20 -1.9(3)
C15 C14 C20 C19 3.9(2)
C13 C14 C20 C19 -178.86(16)
C18 C19 C20 C14 -0.6(3)
C2 C6 C21 C26 -78.4(2)
C5 C6 C21 C26 99.59(17)
C2 C6 C21 C22 104.75(18)
C5 C6 C21 C22 -77.26(18)
C26 C21 C22 C23 -1.2(2)
C6 C21 C22 C23 175.64(13)
C26 C21 C22 C27 177.74(15)
C6 C21 C22 C27 -5.4(2)
C21 C22 C23 C24 0.9(2)
C27 C22 C23 C24 -178.02(15)
C22 C23 C24 C25 0.5(2)
C22 C23 C24 C28 -179.29(15)
C23 C24 C25 C26 -1.8(2)
C28 C24 C25 C26 178.04(15)
C24 C25 C26 C21 1.5(2)
C24 C25 C26 C29 -176.98(16)
C22 C21 C26 C25 0.0(2)
C6 C21 C26 C25 -176.77(14)
C22 C21 C26 C29 178.47(16)
C6 C21 C26 C29 1.7(2)
C12 C16 C30 C31 86.5(2)
C15 C16 C30 C31 -96.71(18)
C12 C16 C30 C35 -95.05(19)
C15 C16 C30 C35 81.72(18)
C35 C30 C31 C32 -0.1(2)
C16 C30 C31 C32 178.35(13)
C35 C30 C31 C36 178.76(15)
C16 C30 C31 C36 -2.8(2)
C30 C31 C32 C33 0.2(2)
C36 C31 C32 C33 -178.58(16)
C31 C32 C33 C34 -0.2(2)
C31 C32 C33 C37 178.57(15)
C32 C33 C34 C35 -0.1(2)
C37 C33 C34 C35 -178.82(15)
C33 C34 C35 C30 0.2(2)
C33 C34 C35 C38 -179.08(16)
C31 C30 C35 C34 -0.2(2)
C16 C30 C35 C34 -178.61(13)
C31 C30 C35 C38 179.15(15)
C16 C30 C35 C38 0.7(2)
C11' C1' C2' C6' 177.84(18)
C11' C1' C2' C3' -1.2(3)
C6' C2' C3' C13' -172.08(14)
C1' C2' C3' C13' 7.1(2)
C6' C2' C3' C4' 5.14(18)
C1' C2' C3' C4' -175.66(15)
C13' C3' C4' C10' -14.9(3)
C2' C3' C4' C10' 168.54(19)
C13' C3' C4' C5' 171.11(17)
C2' C3' C4' C5' -5.45(17)
C10' C4' C5' C7' 5.0(2)
C3' C4' C5' C7' -179.98(14)
C10' C4' C5' C6' -171.09(15)
C3' C4' C5' C6' 3.91(17)
C1' C2' C6' C5' 178.11(17)
C3' C2' C6' C5' -2.78(18)
C1' C2' C6' C21' 0.6(3)
C3' C2' C6' C21' 179.76(15)
C7' C5' C6' C2' -176.42(16)
C4' C5' C6' C2' -0.76(18)
C7' C5' C6' C21' 1.3(3)
C4' C5' C6' C21' 176.95(14)
C4' C5' C7' C8' -2.5(2)
C6' C5' C7' C8' 172.70(17)
C5' C7' C8' C9' -1.5(3)
C7' C8' C9' C10' 3.1(3)
C5' C4' C10' C9' -3.4(3)
C3' C4' C10' C9' -176.79(18)
C8' C9' C10' C4' -0.5(3)
C2' C1' C11' C12' -3.1(3)
C1' C11' C12' C16' -176.45(18)
C1' C11' C12' C13' 1.8(3)
C2' C3' C13' C12' -8.3(2)
C4' C3' C13' C12' 175.48(16)
C2' C3' C13' C14' 170.41(16)
C4' C3' C13' C14' -5.8(3)
C16' C12' C13' C3' -177.25(14)
C11' C12' C13' C3' 4.1(2)
C16' C12' C13' C14' 3.73(18)
C11' C12' C13' C14' -174.88(15)
C3' C13' C14' C20' -9.4(3)
C12' C13' C14' C20' 169.43(17)
C3' C13' C14' C15' 177.87(17)
C12' C13' C14' C15' -3.33(17)
C20' C14' C15' C17' 4.2(2)
C13' C14' C15' C17' 178.22(14)
C20' C14' C15' C16' -172.15(14)
C13' C14' C15' C16' 1.83(17)
C11' C12' C16' C15' 175.83(17)
C13' C12' C16' C15' -2.62(18)
C11' C12' C16' C30' -1.5(3)
C13' C12' C16' C30' -179.92(16)
C17' C15' C16' C12' -175.50(16)
C14' C15' C16' C12' 0.47(18)
C17' C15' C16' C30' 2.0(3)
C14' C15' C16' C30' 177.96(14)
C14' C15' C17' C18' -1.2(2)
C16' C15' C17' C18' 174.37(16)
C15' C17' C18' C19' -1.9(2)
C17' C18' C19' C20' 2.1(3)
C15' C14' C20' C19' -4.1(2)
C13' C14' C20' C19' -176.10(16)
C18' C19' C20' C14' 1.0(3)
C2' C6' C21' C26' 76.8(2)
C5' C6' C21' C26' -100.35(18)
C2' C6' C21' C22' -108.82(19)
C5' C6' C21' C22' 74.02(19)
C26' C21' C22' C23' 1.1(2)
C6' C21' C22' C23' -173.26(13)
C26' C21' C22' C27' -178.27(15)
C6' C21' C22' C27' 7.3(2)
C21' C22' C23' C24' -0.2(2)
C27' C22' C23' C24' 179.19(16)
C22' C23' C24' C25' -1.0(2)
C22' C23' C24' C28' 178.37(17)
C23' C24' C25' C26' 1.4(2)
C28' C24' C25' C26' -178.01(17)
C24' C25' C26' C21' -0.5(3)
C24' C25' C26' C29' 177.79(17)
C22' C21' C26' C25' -0.8(2)
C6' C21' C26' C25' 173.54(14)
C22' C21' C26' C29' -179.03(16)
C6' C21' C26' C29' -4.7(2)
C12' C16' C30' C35' 75.2(2)
C15' C16' C30' C35' -101.70(18)
C12' C16' C30' C31' -108.0(2)
C15' C16' C30' C31' 75.1(2)
C35' C30' C31' C32' -1.0(2)
C16' C30' C31' C32' -177.77(14)
C35' C30' C31' C36' 179.16(15)
C16' C30' C31' C36' 2.4(2)
C30' C31' C32' C33' 0.5(2)
C36' C31' C32' C33' -179.68(17)
C31' C32' C33' C34' -0.2(2)
C31' C32' C33' C37' 179.84(16)
C32' C33' C34' C35' 0.4(2)
C37' C33' C34' C35' -179.61(16)
C33' C34' C35' C30' -0.9(2)
C33' C34' C35' C38' 176.80(15)
C31' C30' C35' C34' 1.2(2)
C16' C30' C35' C34' 177.97(14)
C31' C30' C35' C38' -176.50(15)
C16' C30' C35' C38' 0.3(2)
